data_4067543
loop_
_publ_author_name
'Dochnahl, Maximilian'
'L\"ohnwitz, Karolin'
'L\"uhl, Anja'
'Pissarek, Jens-Wolfgang'
'Biyikal, Mustafa'
'Roesky, Peter W.'
'Blechert, Siegfried'

_publ_section_title
;
 Functionalized Aminotroponiminate Zinc Complexes as Catalysts for the
 Intramolecular Hydroamination of Alkenes
;
_journal_issue 12
_journal_name_full Organometallics
_journal_page_first 2637
_journal_paper_doi 10.1021/om901012f
_journal_volume 29
_journal_year 2010
_chemical_formula_sum 'C20 H26 N2 Se Zn'
_chemical_formula_weight 438.78
_chemical_name_systematic
; 
 ? 
;
_space_group_IT_number 2
_symmetry_cell_setting triclinic
_symmetry_Int_Tables_number 2
_symmetry_space_group_name_Hall '-P 1'
_symmetry_space_group_name_H-M 'P -1'
_atom_sites_solution_hydrogens geom
_atom_sites_solution_primary direct
_atom_sites_solution_secondary difmap
_audit_creation_method SHELXL-97
_cell_angle_alpha 106.450(8)
_cell_angle_beta 98.432(8)
_cell_angle_gamma 111.941(8)
_cell_formula_units_Z 2
_cell_length_a 9.7435(9)
_cell_length_b 10.2851(10)
_cell_length_c 11.3486(11)
_cell_measurement_reflns_used 9182
_cell_measurement_temperature 200(2)
_cell_measurement_theta_max 29.62
_cell_measurement_theta_min 3.03
_cell_volume 970.13(19)
_computing_cell_refinement 'STOE X-AREA'
_computing_data_collection 'STOE X-AREA'
_computing_data_reduction 'STOE X-RED'
_computing_molecular_graphics 'Diamond 2.1e'
_computing_publication_material 'X-STEP32, Microsoft Word'
_computing_structure_refinement 'SHELXL-97 (Sheldrick, 1997)'
_computing_structure_solution 'SHELXS-97 (Sheldrick, 1997)'
_diffrn_ambient_temperature 200(2)
_diffrn_measured_fraction_theta_full 0.989
_diffrn_measured_fraction_theta_max 0.989
_diffrn_measurement_device_type 'STOE IPDS 2T'
_diffrn_measurement_method 'area detector'
_diffrn_radiation_monochromator graphite
_diffrn_radiation_source 'fine-focus sealed tube'
_diffrn_radiation_type MoK\a
_diffrn_radiation_wavelength 0.71073
_diffrn_reflns_av_R_equivalents 0.0428
_diffrn_reflns_av_sigmaI/netI 0.0385
_diffrn_reflns_limit_h_max 11
_diffrn_reflns_limit_h_min -11
_diffrn_reflns_limit_k_max 12
_diffrn_reflns_limit_k_min -12
_diffrn_reflns_limit_l_max 13
_diffrn_reflns_limit_l_min -13
_diffrn_reflns_number 6879
_diffrn_reflns_theta_full 25.02
_diffrn_reflns_theta_max 25.02
_diffrn_reflns_theta_min 3.03
_exptl_absorpt_coefficient_mu 3.145
_exptl_absorpt_correction_T_max 0.8765
_exptl_absorpt_correction_T_min 0.3367
_exptl_absorpt_correction_type integration
_exptl_absorpt_process_details 'STOE X-RED & X-SHAPE'
_exptl_crystal_colour yellow
_exptl_crystal_density_diffrn 1.502
_exptl_crystal_density_method 'not measured'
_exptl_crystal_description plates
_exptl_crystal_F_000 448
_exptl_crystal_size_max 0.400
_exptl_crystal_size_mid 0.267
_exptl_crystal_size_min 0.100
_refine_diff_density_max 0.538
_refine_diff_density_min -0.517
_refine_diff_density_rms 0.075
_refine_ls_extinction_method none
_refine_ls_goodness_of_fit_ref 1.024
_refine_ls_hydrogen_treatment constr
_refine_ls_matrix_type full
_refine_ls_number_parameters 222
_refine_ls_number_reflns 3392
_refine_ls_number_restraints 0
_refine_ls_restrained_S_all 1.024
_refine_ls_R_factor_all 0.0423
_refine_ls_R_factor_gt 0.0316
_refine_ls_shift/su_max 0.001
_refine_ls_shift/su_mean 0.000
_refine_ls_structure_factor_coef Fsqd
_refine_ls_weighting_details 'calc w=1/[\s^2^(Fo^2^)+(0.0473P)^2^+0.0000P] where P=(Fo^2^+2Fc^2^)/3'
_refine_ls_weighting_scheme calc
_refine_ls_wR_factor_gt 0.0739
_refine_ls_wR_factor_ref 0.0775
_reflns_number_gt 2839
_reflns_number_total 3392
_reflns_threshold_expression >2sigma(I)
_cod_data_source_file om901012f_si_001.cif
_cod_data_source_block 6b
_cod_original_cell_volume 970.13(16)
_cod_database_code 4067543

loop_
_symmetry_equiv_pos_as_xyz
'x, y, z'
'-x, -y, -z'

loop_
_atom_site_label
_atom_site_type_symbol
_atom_site_fract_x
_atom_site_fract_y
_atom_site_fract_z
_atom_site_U_iso_or_equiv
_atom_site_adp_type
_atom_site_occupancy
_atom_site_symmetry_multiplicity
_atom_site_calc_flag
_atom_site_refinement_flags
C1 C 0.1124(3) 0.2243(3) 0.6685(3) 0.0210(5) Uani 1 1 d .
C2 C 0.2094(3) 0.1792(3) 0.6037(3) 0.0246(6) Uani 1 1 d .
H2 H 0.2887 0.1723 0.6575 0.030 Uiso 1 1 calc R
C3 C 0.2121(3) 0.1431(3) 0.4775(3) 0.0244(6) Uani 1 1 d .
H3 H 0.2813 0.1012 0.4570 0.029 Uiso 1 1 calc R
C4 C 0.1294(3) 0.1585(3) 0.3758(3) 0.0251(6) Uani 1 1 d .
C5 C 0.0187(3) 0.2135(3) 0.3826(3) 0.0261(6) Uani 1 1 d .
H5 H -0.0157 0.2334 0.3098 0.031 Uiso 1 1 calc R
C6 C -0.0481(3) 0.2432(3) 0.4798(3) 0.0250(6) Uani 1 1 d .
H6 H -0.1219 0.2797 0.4614 0.030 Uiso 1 1 calc R
C7 C -0.0288(3) 0.2300(3) 0.6022(3) 0.0218(6) Uani 1 1 d .
C8 C 0.2787(3) 0.2791(3) 0.8757(3) 0.0279(6) Uani 1 1 d .
H8 H 0.3648 0.3227 0.8393 0.034 Uiso 1 1 calc R
C9 C 0.2710(4) 0.1304(4) 0.8819(3) 0.0408(8) Uani 1 1 d .
H9A H 0.1921 0.0901 0.9232 0.061 Uiso 1 1 calc R
H9B H 0.3715 0.1475 0.9316 0.061 Uiso 1 1 calc R
H9C H 0.2446 0.0581 0.7949 0.061 Uiso 1 1 calc R
C10 C 0.3113(4) 0.3901(4) 1.0094(3) 0.0414(8) Uani 1 1 d .
H10A H 0.3144 0.4845 1.0040 0.062 Uiso 1 1 calc R
H10B H 0.4110 0.4101 1.0629 0.062 Uiso 1 1 calc R
H10C H 0.2296 0.3472 1.0474 0.062 Uiso 1 1 calc R
C11 C -0.2723(3) 0.2377(4) 0.6184(3) 0.0323(7) Uani 1 1 d .
H11 H -0.3056 0.1856 0.5232 0.039 Uiso 1 1 calc R
C12 C -0.2495(5) 0.3990(5) 0.6499(4) 0.0529(10) Uani 1 1 d .
H12A H -0.2191 0.4505 0.7431 0.079 Uiso 1 1 calc R
H12B H -0.3462 0.3996 0.6118 0.079 Uiso 1 1 calc R
H12C H -0.1685 0.4513 0.6153 0.079 Uiso 1 1 calc R
C13 C -0.3944(4) 0.1523(5) 0.6729(4) 0.0519(10) Uani 1 1 d .
H13A H -0.3999 0.0515 0.6573 0.078 Uiso 1 1 calc R
H13B H -0.4949 0.1432 0.6313 0.078 Uiso 1 1 calc R
H13C H -0.3672 0.2071 0.7654 0.078 Uiso 1 1 calc R
C14 C -0.1057(4) 0.2992(4) 1.0111(3) 0.0412(8) Uani 1 1 d .
H14A H -0.0920 0.2332 1.0546 0.062 Uiso 1 1 calc R
H14B H -0.2136 0.2827 0.9930 0.062 Uiso 1 1 calc R
H14C H -0.0389 0.4047 1.0663 0.062 Uiso 1 1 calc R
C15 C 0.3788(3) 0.1959(3) 0.2463(3) 0.0249(6) Uani 1 1 d .
C16 C 0.4545(4) 0.1243(4) 0.1794(3) 0.0331(7) Uani 1 1 d .
H16 H 0.3999 0.0216 0.1234 0.040 Uiso 1 1 calc R
C17 C 0.6107(4) 0.2034(4) 0.1948(3) 0.0395(8) Uani 1 1 d .
H17 H 0.6626 0.1546 0.1484 0.047 Uiso 1 1 calc R
C18 C 0.6917(4) 0.3523(4) 0.2769(3) 0.0405(8) Uani 1 1 d .
H18 H 0.7982 0.4062 0.2856 0.049 Uiso 1 1 calc R
C19 C 0.6167(4) 0.4224(4) 0.3463(3) 0.0407(8) Uani 1 1 d .
H19 H 0.6726 0.5239 0.4047 0.049 Uiso 1 1 calc R
C20 C 0.4599(4) 0.3450(3) 0.3308(3) 0.0344(7) Uani 1 1 d .
H20 H 0.4084 0.3937 0.3778 0.041 Uiso 1 1 calc R
N1 N 0.1342(3) 0.2588(3) 0.7941(2) 0.0245(5) Uani 1 1 d .
N2 N -0.1260(3) 0.2354(3) 0.6711(2) 0.0253(5) Uani 1 1 d .
Zn Zn -0.05071(4) 0.25359(4) 0.85061(3) 0.02911(11) Uani 1 1 d .
Se Se 0.15853(3) 0.08854(3) 0.20973(3) 0.02807(11) Uani 1 1 d .

loop_
_atom_site_aniso_label
_atom_site_aniso_U_11
_atom_site_aniso_U_22
_atom_site_aniso_U_33
_atom_site_aniso_U_23
_atom_site_aniso_U_13
_atom_site_aniso_U_12
C1 0.0208(13) 0.0211(13) 0.0214(13) 0.0096(11) 0.0078(11) 0.0073(11)
C2 0.0207(14) 0.0297(14) 0.0250(14) 0.0113(12) 0.0070(11) 0.0116(12)
C3 0.0243(14) 0.0265(14) 0.0269(14) 0.0101(12) 0.0125(11) 0.0138(12)
C4 0.0273(15) 0.0274(14) 0.0205(14) 0.0088(11) 0.0113(11) 0.0102(12)
C5 0.0280(15) 0.0303(15) 0.0236(14) 0.0149(12) 0.0082(11) 0.0125(12)
C6 0.0248(14) 0.0288(14) 0.0269(15) 0.0121(12) 0.0086(11) 0.0156(12)
C7 0.0198(13) 0.0197(13) 0.0251(14) 0.0071(11) 0.0075(11) 0.0082(10)
C8 0.0214(14) 0.0357(16) 0.0225(15) 0.0103(13) 0.0055(11) 0.0087(12)
C9 0.0347(18) 0.047(2) 0.0363(18) 0.0177(16) 0.0013(14) 0.0157(15)
C10 0.0345(18) 0.049(2) 0.0255(16) 0.0040(15) 0.0024(14) 0.0121(15)
C11 0.0274(15) 0.0472(18) 0.0335(17) 0.0172(14) 0.0121(13) 0.0247(14)
C12 0.066(3) 0.057(2) 0.053(2) 0.0184(19) 0.017(2) 0.046(2)
C13 0.0314(19) 0.085(3) 0.059(2) 0.036(2) 0.0225(17) 0.035(2)
C14 0.0447(19) 0.0442(19) 0.0327(18) 0.0112(15) 0.0197(15) 0.0165(16)
C15 0.0277(14) 0.0280(14) 0.0249(14) 0.0157(12) 0.0136(11) 0.0116(12)
C16 0.0407(18) 0.0340(16) 0.0302(16) 0.0137(13) 0.0181(14) 0.0179(14)
C17 0.0387(18) 0.051(2) 0.0449(19) 0.0243(17) 0.0252(15) 0.0261(16)
C18 0.0295(17) 0.049(2) 0.046(2) 0.0240(17) 0.0174(15) 0.0130(15)
C19 0.0390(19) 0.0298(16) 0.0441(19) 0.0122(15) 0.0136(15) 0.0062(14)
C20 0.0405(18) 0.0297(15) 0.0364(17) 0.0107(14) 0.0187(14) 0.0171(14)
N1 0.0232(12) 0.0297(12) 0.0205(12) 0.0089(10) 0.0072(10) 0.0113(10)
N2 0.0237(12) 0.0332(13) 0.0250(12) 0.0119(10) 0.0115(10) 0.0160(10)
Zn 0.0286(2) 0.0404(2) 0.02291(19) 0.01152(16) 0.01382(14) 0.01761(16)
Se 0.02730(17) 0.03410(18) 0.02052(16) 0.00798(12) 0.01060(12) 0.01121(13)

loop_
_atom_type_symbol
_atom_type_description
_atom_type_scat_dispersion_real
_atom_type_scat_dispersion_imag
_atom_type_scat_source
C C 0.0033 0.0016 'International Tables Vol C Tables 4.2.6.8 and 6.1.1.4'
H H 0.0000 0.0000 'International Tables Vol C Tables 4.2.6.8 and 6.1.1.4'
N N 0.0061 0.0033 'International Tables Vol C Tables 4.2.6.8 and 6.1.1.4'
Zn Zn 0.2839 1.4301 'International Tables Vol C Tables 4.2.6.8 and 6.1.1.4'
Se Se -0.0929 2.2259 'International Tables Vol C Tables 4.2.6.8 and 6.1.1.4'

loop_
_geom_angle_atom_site_label_1
_geom_angle_atom_site_label_2
_geom_angle_atom_site_label_3
_geom_angle
N1 C1 C2 122.7(2)
N1 C1 C7 113.7(2)
C2 C1 C7 123.5(2)
C3 C2 C1 132.7(3)
C2 C3 C4 130.2(3)
C3 C4 C5 124.9(3)
C3 C4 Se 118.6(2)
C5 C4 Se 116.4(2)
C6 C5 C4 129.4(3)
C5 C6 C7 132.9(2)
N2 C7 C6 123.1(2)
N2 C7 C1 114.5(2)
C6 C7 C1 122.1(2)
N1 C8 C10 108.7(3)
N1 C8 C9 112.1(2)
C10 C8 C9 110.2(3)
N2 C11 C12 110.0(3)
N2 C11 C13 108.7(2)
C12 C11 C13 111.6(3)
C16 C15 C20 120.1(3)
C16 C15 Se 118.2(2)
C20 C15 Se 121.5(2)
C15 C16 C17 119.6(3)
C18 C17 C16 120.7(3)
C17 C18 C19 119.6(3)
C18 C19 C20 120.2(3)
C19 C20 C15 119.7(3)
C1 N1 C8 120.3(2)
C1 N1 Zn 113.84(18)
C8 N1 Zn 125.45(18)
C7 N2 C11 121.2(2)
C7 N2 Zn 114.33(18)
C11 N2 Zn 124.39(19)
C14 Zn N1 138.07(13)
C14 Zn N2 138.45(13)
N1 Zn N2 81.56(9)
C4 Se C15 101.58(12)

loop_
_geom_bond_atom_site_label_1
_geom_bond_atom_site_label_2
_geom_bond_distance
C1 N1 1.332(4)
C1 C2 1.410(4)
C1 C7 1.498(4)
C2 C3 1.380(4)
C3 C4 1.390(4)
C4 C5 1.395(4)
C4 Se 1.921(3)
C5 C6 1.378(4)
C6 C7 1.426(4)
C7 N2 1.320(4)
C8 N1 1.474(3)
C8 C10 1.521(4)
C8 C9 1.525(5)
C11 N2 1.474(3)
C11 C12 1.515(5)
C11 C13 1.521(5)
C14 Zn 1.953(3)
C15 C16 1.384(4)
C15 C20 1.391(4)
C15 Se 1.925(3)
C16 C17 1.388(5)
C17 C18 1.382(5)
C18 C19 1.384(5)
C19 C20 1.390(5)
N1 Zn 1.986(2)
N2 Zn 1.992(2)

loop_
_geom_torsion_atom_site_label_1
_geom_torsion_atom_site_label_2
_geom_torsion_atom_site_label_3
_geom_torsion_atom_site_label_4
_geom_torsion
N1 C1 C2 C3 -177.7(3)
C7 C1 C2 C3 5.6(5)
C1 C2 C3 C4 9.3(6)
C2 C3 C4 C5 -1.8(5)
C2 C3 C4 Se -177.8(2)
C3 C4 C5 C6 -10.1(5)
Se C4 C5 C6 166.1(3)
C4 C5 C6 C7 0.4(6)
C5 C6 C7 N2 -165.8(3)
C5 C6 C7 C1 20.4(5)
N1 C1 C7 N2 -14.1(3)
C2 C1 C7 N2 162.9(3)
N1 C1 C7 C6 160.2(3)
C2 C1 C7 C6 -22.8(4)
C20 C15 C16 C17 -1.7(5)
Se C15 C16 C17 174.0(2)
C15 C16 C17 C18 0.6(5)
C16 C17 C18 C19 1.2(5)
C17 C18 C19 C20 -1.9(5)
C18 C19 C20 C15 0.7(5)
C16 C15 C20 C19 1.1(5)
Se C15 C20 C19 -174.5(2)
C2 C1 N1 C8 11.6(4)
C7 C1 N1 C8 -171.5(2)
C2 C1 N1 Zn -161.3(2)
C7 C1 N1 Zn 15.7(3)
C10 C8 N1 C1 151.0(3)
C9 C8 N1 C1 -86.9(3)
C10 C8 N1 Zn -37.0(3)
C9 C8 N1 Zn 85.1(3)
C6 C7 N2 C11 7.3(4)
C1 C7 N2 C11 -178.5(2)
C6 C7 N2 Zn -168.9(2)
C1 C7 N2 Zn 5.3(3)
C12 C11 N2 C7 -91.5(4)
C13 C11 N2 C7 146.0(3)
C12 C11 N2 Zn 84.3(3)
C13 C11 N2 Zn -38.2(4)
C1 N1 Zn C14 -175.5(2)
C8 N1 Zn C14 12.0(3)
C1 N1 Zn N2 -10.3(2)
C8 N1 Zn N2 177.3(2)
C7 N2 Zn C14 167.4(2)
C11 N2 Zn C14 -8.6(3)
C7 N2 Zn N1 2.2(2)
C11 N2 Zn N1 -173.8(2)
C3 C4 Se C15 -54.8(2)
C5 C4 Se C15 128.8(2)
C16 C15 Se C4 145.0(2)
C20 C15 Se C4 -39.3(3)
